data_4508870
loop_
_publ_author_name
'Ananchenko, Gennady S.'
'Udachin, Konstantin A.'
'Pojarova, Michaela'
'Dubes, Alix'
'Ripmeester, John A.'
'Jebors, Said'
'Coleman, Anthony W.'

_publ_section_title
;
 Van der Waals Nanocapsular Complexes of Amphiphilic Calixarenes
;
_journal_issue 9
_journal_name_full 'Crystal Growth &amp; Design'
_journal_page_first 2141
_journal_paper_doi 10.1021/cg0603826
_journal_volume 6
_journal_year 2006
_chemical_formula_sum 'C37 H54 O5.5'
_chemical_formula_weight 586.80
_chemical_name_systematic
; 
 ? 
;
_space_group_IT_number 14
_symmetry_space_group_name_Hall '-P 2yn'
_symmetry_space_group_name_H-M 'P 1 21/n 1'
_atom_sites_solution_hydrogens geom
_atom_sites_solution_primary direct
_atom_sites_solution_secondary difmap
_audit_creation_method SHELXL-97
_cell_angle_alpha 90.00
_cell_angle_beta 90.045(3)
_cell_angle_gamma 90.00
_cell_formula_units_Z 8
_cell_length_a 15.202(4)
_cell_length_b 30.187(7)
_cell_length_c 15.203(4)
_cell_measurement_temperature 125(2)
_cell_volume 6977(3)
_computing_structure_refinement 'SHELXL-97 (Sheldrick, 1997)'
_computing_structure_solution 'SHELXS-97 (Sheldrick, 1990)'
_diffrn_ambient_temperature 125(2)
_diffrn_measured_fraction_theta_full 0.997
_diffrn_measured_fraction_theta_max 0.997
_diffrn_radiation_monochromator graphite
_diffrn_radiation_source 'fine-focus sealed tube'
_diffrn_radiation_type MoK\a
_diffrn_radiation_wavelength 0.71070
_diffrn_reflns_av_R_equivalents 0.0915
_diffrn_reflns_av_sigmaI/netI 0.0803
_diffrn_reflns_limit_h_max 17
_diffrn_reflns_limit_h_min -17
_diffrn_reflns_limit_k_max 35
_diffrn_reflns_limit_k_min -35
_diffrn_reflns_limit_l_max 17
_diffrn_reflns_limit_l_min -17
_diffrn_reflns_number 54951
_diffrn_reflns_theta_full 24.77
_diffrn_reflns_theta_max 24.77
_diffrn_reflns_theta_min 1.34
_exptl_absorpt_coefficient_mu 0.073
_exptl_absorpt_correction_T_max 0.9964
_exptl_absorpt_correction_T_min 0.9784
_exptl_crystal_density_diffrn 1.117
_exptl_crystal_density_method 'not measured'
_exptl_crystal_F_000 2560
_exptl_crystal_size_max 0.30
_exptl_crystal_size_mid 0.30
_exptl_crystal_size_min 0.05
_refine_diff_density_max 0.448
_refine_diff_density_min -0.618
_refine_diff_density_rms 0.093
_refine_ls_extinction_coef 0.00270(15)
_refine_ls_extinction_expression Fc^*^=kFc[1+0.001xFc^2^\l^3^/sin(2\q)]^-1/4^
_refine_ls_extinction_method SHELXL
_refine_ls_goodness_of_fit_ref 1.047
_refine_ls_hydrogen_treatment mixed
_refine_ls_matrix_type full
_refine_ls_number_parameters 940
_refine_ls_number_reflns 11938
_refine_ls_number_restraints 291
_refine_ls_restrained_S_all 1.042
_refine_ls_R_factor_all 0.2031
_refine_ls_R_factor_gt 0.1268
_refine_ls_shift/su_max 0.089
_refine_ls_shift/su_mean 0.002
_refine_ls_structure_factor_coef Fsqd
_refine_ls_weighting_details 'calc w=1/[\s^2^(Fo^2^)+(0.0909P)^2^+44.0933P] where P=(Fo^2^+2Fc^2^)/3'
_refine_ls_weighting_scheme calc
_refine_ls_wR_factor_gt 0.2946
_refine_ls_wR_factor_ref 0.3465
_reflns_number_gt 6836
_reflns_number_total 11938
_reflns_threshold_expression >2sigma(I)
_cod_data_source_file cg0603826sup5.cif
_cod_data_source_block miska20
_cod_original_formula_sum 'C37 H54 O5.50'
_cod_database_code 4508870

loop_
_symmetry_equiv_pos_as_xyz
'x, y, z'
'-x+1/2, y+1/2, -z+1/2'
'-x, -y, -z'
'x-1/2, -y-1/2, z-1/2'

loop_
_atom_site_label
_atom_site_type_symbol
_atom_site_fract_x
_atom_site_fract_y
_atom_site_fract_z
_atom_site_U_iso_or_equiv
_atom_site_adp_type
_atom_site_occupancy
_atom_site_symmetry_multiplicity
_atom_site_calc_flag
_atom_site_refinement_flags
_atom_site_disorder_assembly
_atom_site_disorder_group
O1 O 0.05969(15) 0.10600(7) 0.46186(14) 0.0336(6) Uani 1 1 d . . .
H1 H 0.0072 0.1020 0.4773 0.040 Uiso 1 1 calc R . .
O2 O 0.14980(15) 0.10512(7) 0.61540(15) 0.0377(7) Uani 1 1 d . . .
H2 H 0.1156 0.1074 0.5722 0.045 Uiso 1 1 calc R . .
O3 O -0.00599(16) 0.10342(7) 0.70568(15) 0.0410(7) Uani 1 1 d . . .
H3 H 0.0463 0.0945 0.7084 0.062 Uiso 1 1 calc R . .
O4 O -0.09580(14) 0.10527(7) 0.55325(15) 0.0356(6) Uani 1 1 d . . .
H4 H -0.0490 0.1074 0.5242 0.043 Uiso 1 1 calc R . .
C1 C -0.14857(18) 0.16374(9) 0.46193(19) 0.0242(8) Uani 1 1 d . . .
C2 C -0.09676(19) 0.14581(10) 0.38264(19) 0.0279(8) Uani 1 1 d . . .
H2B H -0.0924 0.1132 0.3870 0.033 Uiso 1 1 calc R . .
H2A H -0.1286 0.1531 0.3277 0.033 Uiso 1 1 calc R . .
C3 C -0.0067(2) 0.16528(9) 0.37931(18) 0.0262(8) Uani 1 1 d . . .
C4 C 0.0049(2) 0.20752(10) 0.3407(2) 0.0346(9) Uani 1 1 d . . .
H4A H -0.0445 0.2223 0.3162 0.042 Uiso 1 1 calc R . .
C5 C 0.0853(2) 0.22740(9) 0.3380(2) 0.0346(9) Uani 1 1 d D . .
C6 C 0.1605(2) 0.20714(10) 0.3745(2) 0.0352(9) Uani 1 1 d . . .
H6 H 0.2163 0.2212 0.3719 0.042 Uiso 1 1 calc R . .
C7 C 0.15038(19) 0.16515(9) 0.41539(18) 0.0232(8) Uani 1 1 d . . .
C8 C 0.2292(2) 0.14529(10) 0.4610(2) 0.0327(9) Uani 1 1 d . . .
H8B H 0.2832 0.1523 0.4274 0.039 Uiso 1 1 calc R . .
H8A H 0.2230 0.1127 0.4635 0.039 Uiso 1 1 calc R . .
C9 C 0.2369(2) 0.16361(10) 0.5531(2) 0.0316(9) Uani 1 1 d . . .
C10 C 0.2822(2) 0.20296(10) 0.5677(2) 0.0340(9) Uani 1 1 d . . .
H10 H 0.3110 0.2166 0.5193 0.041 Uiso 1 1 calc R . .
C11 C 0.2871(2) 0.22274(9) 0.6477(2) 0.0385(10) Uani 1 1 d D . .
C12 C 0.2471(2) 0.20316(10) 0.71867(19) 0.0277(8) Uani 1 1 d . . .
H12 H 0.2507 0.2166 0.7751 0.033 Uiso 1 1 calc R . .
C13 C 0.2009(2) 0.16328(10) 0.7077(2) 0.0311(9) Uani 1 1 d . . .
C14 C 0.1525(2) 0.14271(11) 0.78441(19) 0.0321(9) Uani 1 1 d . . .
H14B H 0.1853 0.1484 0.8396 0.039 Uiso 1 1 calc R . .
H14A H 0.1484 0.1103 0.7760 0.039 Uiso 1 1 calc R . .
C15 C 0.0589(2) 0.16274(10) 0.79137(19) 0.0286(8) Uani 1 1 d . . .
C16 C 0.0486(2) 0.20281(10) 0.83321(19) 0.0313(9) Uani 1 1 d . . .
H16 H 0.0977 0.2166 0.8606 0.038 Uiso 1 1 calc R . .
C17 C -0.03396(18) 0.22345(10) 0.83566(19) 0.0263(8) Uani 1 1 d D . .
C18 C -0.1057(2) 0.20207(10) 0.79837(19) 0.0281(8) Uani 1 1 d . . .
H18 H -0.1621 0.2154 0.8021 0.034 Uiso 1 1 calc R . .
C19 C -0.09701(19) 0.16188(10) 0.75609(19) 0.0255(8) Uani 1 1 d . . .
C20 C -0.1758(2) 0.14144(10) 0.70860(18) 0.0264(8) Uani 1 1 d . . .
H20B H -0.1677 0.1090 0.7038 0.032 Uiso 1 1 calc R . .
H20A H -0.2301 0.1470 0.7429 0.032 Uiso 1 1 calc R . .
C21 C -0.18534(17) 0.16145(10) 0.61695(19) 0.0239(8) Uani 1 1 d . . .
C22 C -0.22900(18) 0.20191(10) 0.60863(19) 0.0243(8) Uani 1 1 d . . .
H22 H -0.2556 0.2152 0.6586 0.029 Uiso 1 1 calc R . .
C23 C -0.23354(18) 0.22289(9) 0.52695(19) 0.0266(8) Uani 1 1 d D . .
C24 C -0.19071(18) 0.20277(11) 0.4545(2) 0.0275(8) Uani 1 1 d . . .
H24 H -0.1918 0.2173 0.3991 0.033 Uiso 1 1 calc R . .
C25 C 0.06667(17) 0.14643(9) 0.41730(18) 0.0220(7) Uani 1 1 d . . .
C26 C 0.1954(2) 0.14381(10) 0.6258(2) 0.0296(8) Uani 1 1 d . . .
C27 C -0.0137(2) 0.14291(9) 0.75046(18) 0.0279(8) Uani 1 1 d . . .
C28 C -0.14318(17) 0.14382(9) 0.54550(19) 0.0227(8) Uani 1 1 d . . .
O5 O 0.1718(2) 0.28973(11) 0.3041(2) 0.0374(7) Uani 0.64 1 d PDU A 1
C29 C 0.0985(3) 0.27521(14) 0.3104(3) 0.0382(12) Uani 0.64 1 d PD A 1
C30 C 0.0177(3) 0.30101(14) 0.2868(5) 0.0576(15) Uani 0.64 1 d PD A 1
H30A H -0.0280 0.2948 0.3315 0.069 Uiso 0.64 1 calc PR A 1
H30B H -0.0045 0.2899 0.2297 0.069 Uiso 0.64 1 calc PR A 1
C31 C 0.0288(4) 0.35089(15) 0.2800(5) 0.0690(19) Uani 0.64 1 d PD A 1
H31A H 0.0751 0.3576 0.2362 0.083 Uiso 0.64 1 calc PR A 1
H31B H 0.0485 0.3626 0.3376 0.083 Uiso 0.64 1 calc PR A 1
C32 C -0.0564(4) 0.37410(17) 0.2530(7) 0.097(2) Uani 0.64 1 d PD A 1
H32A H -0.0747 0.3624 0.1950 0.117 Uiso 0.64 1 calc PR A 1
H32B H -0.1027 0.3660 0.2959 0.117 Uiso 0.64 1 calc PR A 1
C33 C -0.0524(4) 0.42422(17) 0.2471(6) 0.093(2) Uani 0.64 1 d PD A 1
H33A H -0.0067 0.4324 0.2037 0.111 Uiso 0.64 1 calc PR A 1
H33B H -0.0339 0.4361 0.3049 0.111 Uiso 0.64 1 calc PR A 1
C34 C -0.1383(4) 0.44637(18) 0.2208(7) 0.099(3) Uani 0.64 1 d PD A 1
H34A H -0.1849 0.4367 0.2620 0.118 Uiso 0.64 1 calc PR A 1
H34B H -0.1549 0.4360 0.1613 0.118 Uiso 0.64 1 calc PR A 1
C35 C -0.1351(4) 0.49672(17) 0.2203(6) 0.098(3) Uani 0.64 1 d PD A 1
H35A H -0.1124 0.5066 0.2782 0.118 Uiso 0.64 1 calc PR A 1
H35B H -0.0918 0.5060 0.1754 0.118 Uiso 0.64 1 calc PR A 1
C36 C -0.2186(5) 0.52054(19) 0.2029(9) 0.154(5) Uani 0.64 1 d PD A 1
H36A H -0.2585 0.5144 0.2529 0.185 Uiso 0.64 1 calc PR A 1
H36B H -0.2456 0.5069 0.1502 0.185 Uiso 0.64 1 calc PR A 1
C37 C -0.2184(8) 0.5696(2) 0.1890(6) 0.181(5) Uani 0.64 1 d PD A 1
H37A H -0.1745 0.5766 0.1429 0.217 Uiso 0.64 1 calc PR A 1
H37B H -0.2768 0.5784 0.1660 0.217 Uiso 0.64 1 calc PR A 1
C38 C -0.1988(11) 0.5971(3) 0.2666(5) 0.223(6) Uani 0.64 1 d PD A 1
H38A H -0.2413 0.5905 0.3132 0.267 Uiso 0.64 1 calc PR A 1
H38B H -0.2029 0.6285 0.2506 0.267 Uiso 0.64 1 calc PR A 1
H38C H -0.1392 0.5906 0.2875 0.267 Uiso 0.64 1 calc PR A 1
O5A O 0.1597(3) 0.29198(19) 0.2845(4) 0.0374(7) Uani 0.36 1 d PDU A 2
C29A C 0.0925(4) 0.27048(19) 0.2880(6) 0.0382(12) Uani 0.36 1 d PD A 2
C30A C 0.0082(5) 0.29464(19) 0.2666(8) 0.0576(15) Uani 0.36 1 d PD A 2
H30C H -0.0168 0.2825 0.2116 0.069 Uiso 0.36 1 calc PR A 2
H30D H -0.0349 0.2895 0.3143 0.069 Uiso 0.36 1 calc PR A 2
C31A C 0.0224(5) 0.3435(2) 0.2561(10) 0.0690(19) Uani 0.36 1 d PD A 2
H31C H 0.0593 0.3484 0.2033 0.083 Uiso 0.36 1 calc PR A 2
H31D H 0.0560 0.3543 0.3076 0.083 Uiso 0.36 1 calc PR A 2
C32A C -0.0599(6) 0.3712(2) 0.2471(12) 0.097(2) Uani 0.36 1 d PD A 2
H32C H -0.0831 0.3683 0.1865 0.117 Uiso 0.36 1 calc PR A 2
H32D H -0.1052 0.3599 0.2881 0.117 Uiso 0.36 1 calc PR A 2
C33A C -0.0433(6) 0.4196(2) 0.2664(10) 0.093(2) Uani 0.36 1 d PD A 2
H33C H -0.0326 0.4228 0.3303 0.111 Uiso 0.36 1 calc PR A 2
H33D H 0.0113 0.4286 0.2357 0.111 Uiso 0.36 1 calc PR A 2
C34A C -0.1157(6) 0.4512(2) 0.2403(10) 0.099(3) Uani 0.36 1 d PD A 2
H34C H -0.1711 0.4421 0.2694 0.118 Uiso 0.36 1 calc PR A 2
H34D H -0.1249 0.4494 0.1759 0.118 Uiso 0.36 1 calc PR A 2
C35A C -0.0948(6) 0.4987(2) 0.2652(9) 0.098(3) Uani 0.36 1 d PD A 2
H35C H -0.0847 0.4998 0.3295 0.118 Uiso 0.36 1 calc PR A 2
H35D H -0.0389 0.5071 0.2363 0.118 Uiso 0.36 1 calc PR A 2
C36A C -0.1616(7) 0.5325(2) 0.2429(14) 0.154(5) Uani 0.36 1 d PD A 2
H36C H -0.2154 0.5262 0.2772 0.185 Uiso 0.36 1 calc PR A 2
H36D H -0.1767 0.5293 0.1799 0.185 Uiso 0.36 1 calc PR A 2
C37A C -0.1359(7) 0.5800(2) 0.2591(12) 0.181(5) Uani 0.36 1 d PD A 2
H37C H -0.0796 0.5869 0.2294 0.217 Uiso 0.36 1 calc PR A 2
H37D H -0.1289 0.5856 0.3229 0.217 Uiso 0.36 1 calc PR A 2
C38A C -0.2090(8) 0.6083(4) 0.2222(11) 0.223(6) Uani 0.36 1 d PD A 2
H38D H -0.1929 0.6184 0.1632 0.267 Uiso 0.36 1 calc PR A 2
H38E H -0.2184 0.6339 0.2606 0.267 Uiso 0.36 1 calc PR A 2
H38F H -0.2632 0.5908 0.2190 0.267 Uiso 0.36 1 calc PR A 2
O6 O 0.3269(2) 0.28653(10) 0.72639(19) 0.0391(8) Uani 0.72 1 d PD A 41
C39 C 0.3352(3) 0.26490(12) 0.6599(3) 0.0303(10) Uani 0.72 1 d PDU A 41
C40 C 0.3930(4) 0.28262(15) 0.5882(4) 0.086(2) Uani 0.72 1 d PD A 41
H40A H 0.4550 0.2755 0.6022 0.103 Uiso 0.72 1 calc PR A 41
H40B H 0.3779 0.2676 0.5323 0.103 Uiso 0.72 1 calc PR A 41
C41 C 0.3846(5) 0.3313(2) 0.5756(5) 0.113(3) Uani 0.72 1 d PD A 41
H41A H 0.4375 0.3437 0.5467 0.135 Uiso 0.72 1 calc PR A 41
H41B H 0.3754 0.3466 0.6325 0.135 Uiso 0.72 1 calc PR A 41
C42 C 0.3038(5) 0.3355(2) 0.5166(5) 0.127(4) Uani 0.72 1 d PD A 41
H42A H 0.3086 0.3144 0.4669 0.152 Uiso 0.72 1 calc PR A 41
H42B H 0.2503 0.3279 0.5506 0.152 Uiso 0.72 1 calc PR A 41
C43 C 0.2961(5) 0.3815(2) 0.4821(5) 0.145(5) Uani 0.72 1 d PD A 41
H43A H 0.3039 0.4025 0.5314 0.174 Uiso 0.72 1 calc PR A 41
H43B H 0.3442 0.3867 0.4395 0.174 Uiso 0.72 1 calc PR A 41
C44 C 0.2112(5) 0.3908(2) 0.4384(5) 0.161(5) Uani 0.72 1 d PD A 41
H44A H 0.1631 0.3850 0.4807 0.193 Uiso 0.72 1 calc PR A 41
H44B H 0.2039 0.3700 0.3886 0.193 Uiso 0.72 1 calc PR A 41
C45 C 0.2017(10) 0.43721(19) 0.4044(5) 0.215(7) Uani 0.72 1 d PD A 41
H45A H 0.1570 0.4373 0.3570 0.258 Uiso 0.72 1 calc PR A 41
H45B H 0.2584 0.4464 0.3780 0.258 Uiso 0.72 1 calc PR A 41
C46 C 0.1756(11) 0.4711(2) 0.4730(6) 0.296(11) Uani 0.72 1 d PD A 41
H46A H 0.1229 0.4601 0.5045 0.355 Uiso 0.72 1 calc PR A 41
H46B H 0.2238 0.4737 0.5166 0.355 Uiso 0.72 1 calc PR A 41
C47 C 0.1562(9) 0.5155(2) 0.4371(6) 0.421(6) Uani 0.72 1 d PD A 41
H47A H 0.1023 0.5132 0.4007 0.506 Uiso 0.72 1 calc PR A 41
H47B H 0.2049 0.5238 0.3973 0.506 Uiso 0.72 1 calc PR A 41
C48 C 0.1431(15) 0.5529(3) 0.5012(8) 0.434(12) Uani 0.72 1 d PD A 41
H48A H 0.0974 0.5448 0.5438 0.651 Uiso 0.72 1 calc PR A 41
H48B H 0.1249 0.5796 0.4693 0.651 Uiso 0.72 1 calc PR A 41
H48C H 0.1984 0.5587 0.5324 0.651 Uiso 0.72 1 calc PR A 41
O6A O 0.3014(5) 0.2874(3) 0.7385(5) 0.0391(8) Uani 0.28 1 d PD A 42
C39A C 0.3134(6) 0.2740(3) 0.6688(6) 0.0303(10) Uani 0.28 1 d PDU A 42
C40A C 0.3732(6) 0.2916(3) 0.5985(5) 0.086(2) Uani 0.28 1 d PD A 42
H40C H 0.4109 0.3150 0.6243 0.103 Uiso 0.28 1 calc PR A 42
H40D H 0.4120 0.2674 0.5781 0.103 Uiso 0.28 1 calc PR A 42
C41A C 0.3254(7) 0.3104(3) 0.5211(6) 0.113(3) Uani 0.28 1 d PD A 42
H41C H 0.2817 0.2887 0.4992 0.135 Uiso 0.28 1 calc PR A 42
H41D H 0.3676 0.3167 0.4731 0.135 Uiso 0.28 1 calc PR A 42
C42A C 0.2796(8) 0.3525(3) 0.5484(6) 0.127(4) Uani 0.28 1 d PD A 42
H42C H 0.2321 0.3452 0.5905 0.152 Uiso 0.28 1 calc PR A 42
H42D H 0.3222 0.3720 0.5789 0.152 Uiso 0.28 1 calc PR A 42
C43A C 0.2409(10) 0.3769(3) 0.4714(7) 0.145(5) Uani 0.28 1 d PD A 42
H43C H 0.2839 0.3776 0.4226 0.174 Uiso 0.28 1 calc PR A 42
H43D H 0.1876 0.3613 0.4505 0.174 Uiso 0.28 1 calc PR A 42
C44A C 0.2172(9) 0.4235(3) 0.4969(7) 0.161(5) Uani 0.28 1 d PD A 42
H44C H 0.1831 0.4224 0.5522 0.193 Uiso 0.28 1 calc PR A 42
H44D H 0.2723 0.4399 0.5092 0.193 Uiso 0.28 1 calc PR A 42
C45A C 0.1653(10) 0.4493(2) 0.4303(9) 0.215(7) Uani 0.28 1 d PD A 42
H45C H 0.1807 0.4385 0.3708 0.258 Uiso 0.28 1 calc PR A 42
H45D H 0.1019 0.4434 0.4396 0.258 Uiso 0.28 1 calc PR A 42
C46A C 0.1803(7) 0.4983(2) 0.434(2) 0.296(11) Uani 0.28 1 d PD A 42
H46C H 0.2183 0.5046 0.4852 0.355 Uiso 0.28 1 calc PR A 42
H46D H 0.2135 0.5069 0.3806 0.355 Uiso 0.28 1 calc PR A 42
C47A C 0.1012(7) 0.5271(3) 0.4400(11) 0.421(6) Uani 0.28 1 d PD A 42
H47C H 0.0532 0.5101 0.4683 0.506 Uiso 0.28 1 calc PR A 42
H47D H 0.0817 0.5347 0.3797 0.506 Uiso 0.28 1 calc PR A 42
C48A C 0.115(2) 0.5693(3) 0.4906(12) 0.434(12) Uani 0.28 1 d PD A 42
H48D H 0.1152 0.5628 0.5538 0.651 Uiso 0.28 1 calc PR A 42
H48E H 0.0679 0.5902 0.4771 0.651 Uiso 0.28 1 calc PR A 42
H48F H 0.1720 0.5823 0.4741 0.651 Uiso 0.28 1 calc PR A 42
O7 O -0.11992(16) 0.28535(9) 0.87370(17) 0.0517(8) Uani 1 1 d D A 1
C49 C -0.0457(2) 0.26773(10) 0.8750(2) 0.0374(9) Uani 1 1 d D A 1
C50 C 0.0303(2) 0.29180(11) 0.9143(3) 0.0508(12) Uani 1 1 d D A 1
H50A H 0.0787 0.2924 0.8709 0.061 Uiso 1 1 calc R A 1
H50B H 0.0513 0.2750 0.9661 0.061 Uiso 1 1 calc R A 1
C51 C 0.0105(3) 0.33930(11) 0.9429(3) 0.0628(13) Uani 1 1 d D A 1
H51A H -0.0036 0.3570 0.8900 0.075 Uiso 1 1 calc R A 1
H51B H -0.0425 0.3390 0.9807 0.075 Uiso 1 1 calc R A 1
C52 C 0.0843(3) 0.36219(12) 0.9926(3) 0.0624(13) Uani 1 1 d D A 1
H52A H 0.1391 0.3599 0.9577 0.075 Uiso 1 1 calc R A 1
H52B H 0.0941 0.3465 1.0490 0.075 Uiso 1 1 calc R A 1
C53 C 0.0660(3) 0.41085(12) 1.0117(3) 0.0737(16) Uani 1 1 d D A 1
H53A H 0.0582 0.4265 0.9551 0.088 Uiso 1 1 calc R A 1
H53B H 0.0098 0.4130 1.0444 0.088 Uiso 1 1 calc R A 1
C54 C 0.1368(3) 0.43443(12) 1.0642(3) 0.0721(16) Uani 1 1 d D A 1
H54A H 0.1934 0.4328 1.0321 0.086 Uiso 1 1 calc R A 1
H54B H 0.1446 0.4195 1.1216 0.086 Uiso 1 1 calc R A 1
C55 C 0.1120(3) 0.48280(12) 1.0790(3) 0.0741(16) Uani 1 1 d D A 1
H55A H 0.1099 0.4980 1.0213 0.089 Uiso 1 1 calc R A 1
H55B H 0.0521 0.4840 1.1045 0.089 Uiso 1 1 calc R A 1
C56 C 0.1745(3) 0.50802(14) 1.1392(3) 0.0856(18) Uani 1 1 d D A 1
H56A H 0.1791 0.4922 1.1960 0.103 Uiso 1 1 calc R A 1
H56B H 0.2337 0.5085 1.1122 0.103 Uiso 1 1 calc R A 1
C57 C 0.1448(4) 0.55540(14) 1.1563(4) 0.102(2) Uani 1 1 d D A 1
H57A H 0.1401 0.5711 1.0993 0.123 Uiso 1 1 calc R A 1
H57B H 0.0855 0.5547 1.1830 0.123 Uiso 1 1 calc R A 1
C58 C 0.2056(5) 0.5813(2) 1.2160(4) 0.146(3) Uani 1 1 d D A 1
H58A H 0.2115 0.5659 1.2723 0.175 Uiso 1 1 calc R A 1
H58B H 0.1812 0.6110 1.2259 0.175 Uiso 1 1 calc R A 1
H58C H 0.2636 0.5839 1.1882 0.175 Uiso 1 1 calc R A 1
O8 O -0.27572(19) 0.28645(9) 0.44444(16) 0.0370(8) Uani 0.78 1 d PD A 1
C59 C -0.2733(3) 0.26720(13) 0.5153(2) 0.0347(9) Uani 0.78 1 d PD A 1
C60 C -0.3199(3) 0.28843(13) 0.5945(3) 0.0456(11) Uani 0.78 1 d PD A 1
H60A H -0.3698 0.2693 0.6119 0.055 Uiso 0.78 1 calc PR A 1
H60B H -0.2782 0.2894 0.6445 0.055 Uiso 0.78 1 calc PR A 1
C61 C -0.3538(3) 0.33414(13) 0.5782(3) 0.0514(13) Uani 0.78 1 d PD A 1
H61A H -0.3972 0.3329 0.5297 0.062 Uiso 0.78 1 calc PR A 1
H61B H -0.3042 0.3529 0.5582 0.062 Uiso 0.78 1 calc PR A 1
C62 C -0.3963(3) 0.35613(13) 0.6561(3) 0.0483(13) Uani 0.78 1 d PD A 1
H62A H -0.4467 0.3377 0.6753 0.058 Uiso 0.78 1 calc PR A 1
H62B H -0.3534 0.3569 0.7051 0.058 Uiso 0.78 1 calc PR A 1
C63 C -0.4286(3) 0.40243(14) 0.6399(3) 0.0627(16) Uani 0.78 1 d PD A 1
H63A H -0.4692 0.4019 0.5890 0.075 Uiso 0.78 1 calc PR A 1
H63B H -0.3777 0.4211 0.6236 0.075 Uiso 0.78 1 calc PR A 1
C64 C -0.4752(4) 0.42396(16) 0.7163(4) 0.078(2) Uani 0.78 1 d PD A 1
H64A H -0.4375 0.4213 0.7692 0.094 Uiso 0.78 1 calc PR A 1
H64B H -0.5301 0.4073 0.7281 0.094 Uiso 0.78 1 calc PR A 1
C65 C -0.4984(4) 0.47258(17) 0.7033(4) 0.118(3) Uani 0.78 1 d PD A 1
H65A H -0.5234 0.4842 0.7588 0.142 Uiso 0.78 1 calc PR A 1
H65B H -0.4437 0.4893 0.6911 0.142 Uiso 0.78 1 calc PR A 1
C66 C -0.5602(5) 0.48063(18) 0.6330(5) 0.134(3) Uani 0.78 1 d PD A 1
H66A H -0.6158 0.4654 0.6479 0.161 Uiso 0.78 1 calc PR A 1
H66B H -0.5369 0.4665 0.5791 0.161 Uiso 0.78 1 calc PR A 1
C67 C -0.5815(6) 0.5282(2) 0.6117(10) 0.406(10) Uani 0.78 1 d PD A 1
H67A H -0.6151 0.5293 0.5559 0.487 Uiso 0.78 1 calc PR A 1
H67B H -0.6192 0.5406 0.6587 0.487 Uiso 0.78 1 calc PR A 1
C68 C -0.4999(6) 0.5562(3) 0.6029(6) 0.429(7) Uani 0.78 1 d PD A 1
H68A H -0.4952 0.5760 0.6537 0.515 Uiso 0.78 1 calc PR A 1
H68B H -0.5035 0.5738 0.5489 0.515 Uiso 0.78 1 calc PR A 1
H68C H -0.4481 0.5370 0.6004 0.515 Uiso 0.78 1 calc PR A 1
O8A O -0.2452(7) 0.2885(3) 0.4519(5) 0.0370(8) Uani 0.22 1 d PD A 2
C59A C -0.2697(7) 0.2682(2) 0.5165(5) 0.0347(9) Uani 0.22 1 d PD A 2
C60A C -0.3096(8) 0.2918(2) 0.5942(6) 0.0456(11) Uani 0.22 1 d PD A 2
H60C H -0.3642 0.2762 0.6114 0.055 Uiso 0.22 1 calc PR A 2
H60D H -0.2681 0.2899 0.6443 0.055 Uiso 0.22 1 calc PR A 2
C61A C -0.3309(9) 0.3396(2) 0.5777(6) 0.0514(13) Uani 0.22 1 d PD A 2
H61C H -0.3743 0.3418 0.5293 0.062 Uiso 0.22 1 calc PR A 2
H61D H -0.2770 0.3554 0.5593 0.062 Uiso 0.22 1 calc PR A 2
C62A C -0.3679(9) 0.3610(2) 0.6593(6) 0.0483(13) Uani 0.22 1 d PD A 2
H62C H -0.4223 0.3453 0.6770 0.058 Uiso 0.22 1 calc PR A 2
H62D H -0.3249 0.3582 0.7079 0.058 Uiso 0.22 1 calc PR A 2
C63A C -0.3885(10) 0.4092(2) 0.6448(6) 0.0627(16) Uani 0.22 1 d PD A 2
H63C H -0.3341 0.4243 0.6251 0.075 Uiso 0.22 1 calc PR A 2
H63D H -0.4320 0.4116 0.5965 0.075 Uiso 0.22 1 calc PR A 2
C64A C -0.4238(11) 0.4335(2) 0.7234(7) 0.078(2) Uani 0.22 1 d PD A 2
H64C H -0.3879 0.4251 0.7751 0.094 Uiso 0.22 1 calc PR A 2
H64D H -0.4844 0.4228 0.7343 0.094 Uiso 0.22 1 calc PR A 2
C65A C -0.4264(9) 0.4833(3) 0.7187(7) 0.118(3) Uani 0.22 1 d PD A 2
H65C H -0.4562 0.4945 0.7721 0.142 Uiso 0.22 1 calc PR A 2
H65D H -0.3652 0.4944 0.7200 0.142 Uiso 0.22 1 calc PR A 2
C66A C -0.4711(5) 0.5024(4) 0.6406(7) 0.134(3) Uani 0.22 1 d PD A 2
H66C H -0.4740 0.4793 0.5944 0.161 Uiso 0.22 1 calc PR A 2
H66D H -0.4343 0.5268 0.6176 0.161 Uiso 0.22 1 calc PR A 2
C67A C -0.5623(6) 0.5199(5) 0.6555(7) 0.406(10) Uani 0.22 1 d PD A 2
H67C H -0.5620 0.5392 0.7081 0.487 Uiso 0.22 1 calc PR A 2
H67D H -0.6023 0.4947 0.6675 0.487 Uiso 0.22 1 calc PR A 2
C68A C -0.5971(13) 0.5457(6) 0.5784(9) 0.429(7) Uani 0.22 1 d PD A 2
H68D H -0.5881 0.5774 0.5887 0.515 Uiso 0.22 1 calc PR A 2
H68E H -0.6601 0.5397 0.5714 0.515 Uiso 0.22 1 calc PR A 2
H68F H -0.5659 0.5367 0.5249 0.515 Uiso 0.22 1 calc PR A 2
O9 O 0.0378(5) 0.3053(2) 0.6900(4) 0.114(3) Uani 0.53 1 d PD B 1
O10 O -0.0324(5) 0.2825(2) 0.5255(4) 0.121(3) Uani 0.53 1 d PD B 1
C69 C 0.0727(5) 0.2730(2) 0.6294(5) 0.0976(17) Uani 0.53 1 d PDU B 1
H69A H 0.1073 0.2508 0.6625 0.117 Uiso 0.53 1 calc PR B 1
H69B H 0.1128 0.2880 0.5876 0.117 Uiso 0.53 1 calc PR B 1
C70 C 0.0034(5) 0.2504(2) 0.5801(5) 0.0766(16) Uani 0.53 1 d PDU B 1
H70A H 0.0282 0.2257 0.5451 0.092 Uiso 0.53 1 calc PR B 1
H70B H -0.0418 0.2384 0.6204 0.092 Uiso 0.53 1 calc PR B 1
C71 C -0.0705(6) 0.3124(3) 0.5863(6) 0.1449(18) Uani 0.53 1 d PDU B 1
H71A H -0.1099 0.2955 0.6258 0.174 Uiso 0.53 1 calc PR B 1
H71B H -0.1074 0.3337 0.5533 0.174 Uiso 0.53 1 calc PR B 1
C72 C -0.0073(5) 0.3380(2) 0.6417(6) 0.120(4) Uani 0.53 1 d PD B 1
H72A H 0.0338 0.3552 0.6046 0.144 Uiso 0.53 1 calc PR B 1
H72B H -0.0389 0.3585 0.6815 0.144 Uiso 0.53 1 calc PR B 1
O9A O -0.0278(5) 0.2953(3) 0.6749(6) 0.114(3) Uani 0.30 1 d PD C 2
O10A O 0.0420(6) 0.2989(3) 0.5021(5) 0.121(3) Uani 0.30 1 d PD C 2
C69A C 0.0646(5) 0.2925(4) 0.6555(5) 0.0976(17) Uani 0.30 1 d PDU C 2
H69C H 0.0962 0.2757 0.7016 0.117 Uiso 0.30 1 calc PR C 2
H69D H 0.0910 0.3224 0.6508 0.117 Uiso 0.30 1 calc PR C 2
C70A C 0.0683(8) 0.2687(3) 0.5687(5) 0.0766(16) Uani 0.30 1 d PDU C 2
H70C H 0.1288 0.2581 0.5573 0.092 Uiso 0.30 1 calc PR C 2
H70D H 0.0283 0.2428 0.5696 0.092 Uiso 0.30 1 calc PR C 2
C71A C -0.0349(7) 0.3234(5) 0.5257(5) 0.1449(18) Uani 0.30 1 d PDU C 2
H71C H -0.0863 0.3080 0.4998 0.174 Uiso 0.30 1 calc PR C 2
H71D H -0.0309 0.3528 0.4969 0.174 Uiso 0.30 1 calc PR C 2
C72A C -0.0542(9) 0.3311(3) 0.6197(5) 0.120(4) Uani 0.30 1 d PD C 2
H72C H -0.0238 0.3584 0.6390 0.144 Uiso 0.30 1 calc PR C 2
H72D H -0.1183 0.3359 0.6267 0.144 Uiso 0.30 1 calc PR C 2
O9B O -0.0699(6) 0.2855(3) 0.6303(6) 0.114(3) Uani 0.17 1 d PD D 3
O10B O 0.0711(6) 0.3021(2) 0.5130(10) 0.121(3) Uani 0.17 1 d PD D 3
C69B C 0.0072(6) 0.2588(4) 0.6273(6) 0.0976(17) Uani 0.17 1 d PDU D 3
H69E H -0.0066 0.2282 0.6458 0.117 Uiso 0.17 1 calc PR D 3
H69F H 0.0526 0.2710 0.6674 0.117 Uiso 0.17 1 calc PR D 3
C70B C 0.0398(10) 0.2592(3) 0.5350(6) 0.0766(16) Uani 0.17 1 d PDU D 3
H70E H 0.0879 0.2373 0.5284 0.092 Uiso 0.17 1 calc PR D 3
H70F H -0.0084 0.2507 0.4945 0.092 Uiso 0.17 1 calc PR D 3
C71B C 0.0108(5) 0.3346(3) 0.5432(14) 0.1449(18) Uani 0.17 1 d PDU D 3
H71E H 0.0059 0.3591 0.5000 0.174 Uiso 0.17 1 calc PR D 3
H71F H 0.0306 0.3471 0.6001 0.174 Uiso 0.17 1 calc PR D 3
C72B C -0.0750(6) 0.3120(4) 0.5536(7) 0.120(4) Uani 0.17 1 d PD D 3
H72E H -0.1228 0.3341 0.5595 0.144 Uiso 0.17 1 calc PR D 3
H72F H -0.0874 0.2933 0.5015 0.144 Uiso 0.17 1 calc PR D 3
O11 O -0.0271(3) -0.02909(11) 0.4146(3) 0.0405(12) Uani 0.50 1 d PD E -33
O12 O 0.0151(3) 0.02682(15) 0.5573(3) 0.064(2) Uani 0.50 1 d PD E -33
C73 C 0.0532(4) -0.0045(2) 0.4203(3) 0.046(2) Uani 0.50 1 d PD E -33
H73A H 0.0454 0.0241 0.3895 0.056 Uiso 0.50 1 calc PR E -33
H73B H 0.0999 -0.0211 0.3893 0.056 Uiso 0.50 1 calc PR E -33
C74 C 0.0830(4) 0.0045(2) 0.5112(4) 0.0453(18) Uani 0.50 1 d PDU E -33
H74A H 0.0972 -0.0237 0.5413 0.054 Uiso 0.50 1 calc PR E -33
H74B H 0.1367 0.0230 0.5102 0.054 Uiso 0.50 1 calc PR E -33
C75 C -0.0666(4) 0.0034(3) 0.5465(4) 0.053(2) Uani 0.50 1 d PDU E -33
H75A H -0.1136 0.0198 0.5777 0.063 Uiso 0.50 1 calc PR E -33
H75B H -0.0612 -0.0261 0.5745 0.063 Uiso 0.50 1 calc PR E -33
C76 C -0.0930(5) -0.0027(3) 0.4539(4) 0.067(2) Uani 0.50 1 d PDU E -33
H76A H -0.1509 -0.0176 0.4504 0.080 Uiso 0.50 1 calc PR E -33
H76B H -0.0973 0.0263 0.4238 0.080 Uiso 0.50 1 calc PR E -33

loop_
_atom_site_aniso_label
_atom_site_aniso_U_11
_atom_site_aniso_U_22
_atom_site_aniso_U_33
_atom_site_aniso_U_23
_atom_site_aniso_U_13
_atom_site_aniso_U_12
O1 0.0339(11) 0.0256(10) 0.0412(12) -0.0048(9) 0.0031(10) -0.0001(10)
O2 0.0389(12) 0.0295(11) 0.0447(13) -0.0021(10) 0.0027(11) -0.0022(10)
O3 0.0440(13) 0.0328(11) 0.0462(13) -0.0089(10) 0.0069(11) 0.0050(10)
O4 0.0337(11) 0.0337(11) 0.0393(12) 0.0003(10) 0.0100(10) 0.0018(10)
C1 0.0157(13) 0.0307(15) 0.0262(15) -0.0035(13) 0.0001(11) -0.0051(12)
C2 0.0233(14) 0.0364(16) 0.0240(14) -0.0105(13) 0.0112(12) -0.0045(13)
C3 0.0293(15) 0.0261(14) 0.0230(14) -0.0095(12) 0.0068(12) 0.0009(13)
C4 0.0319(16) 0.0318(16) 0.0402(18) -0.0034(14) 0.0087(14) 0.0057(14)
C5 0.0346(17) 0.0290(16) 0.0401(18) 0.0059(14) 0.0074(15) -0.0016(14)
C6 0.0191(14) 0.0240(15) 0.062(2) -0.0049(15) 0.0135(14) -0.0096(12)
C7 0.0291(14) 0.0194(13) 0.0211(14) -0.0111(11) 0.0104(12) 0.0016(12)
C8 0.0389(17) 0.0211(14) 0.0380(17) -0.0061(13) 0.0133(14) -0.0029(13)
C9 0.0367(16) 0.0234(15) 0.0346(17) -0.0030(13) 0.0050(14) 0.0079(13)
C10 0.0408(18) 0.0242(15) 0.0371(17) -0.0010(13) 0.0071(15) -0.0052(14)
C11 0.0481(19) 0.0239(15) 0.0433(18) -0.0145(14) 0.0101(16) 0.0027(15)
C12 0.0317(16) 0.0304(15) 0.0211(14) -0.0085(12) -0.0022(13) 0.0056(13)
C13 0.0341(16) 0.0229(15) 0.0363(17) -0.0027(13) 0.0019(14) 0.0054(13)
C14 0.0440(18) 0.0308(15) 0.0216(15) -0.0076(13) 0.0009(14) 0.0069(14)
C15 0.0322(16) 0.0286(15) 0.0251(15) 0.0073(13) 0.0023(13) 0.0080(13)
C16 0.0363(17) 0.0387(17) 0.0189(15) -0.0031(13) -0.0050(13) 0.0029(14)
C17 0.0170(14) 0.0389(16) 0.0230(14) -0.0040(13) -0.0020(12) 0.0069(13)
C18 0.0342(16) 0.0299(15) 0.0202(14) 0.0010(12) 0.0030(13) 0.0094(13)
C19 0.0252(15) 0.0278(15) 0.0235(15) 0.0078(12) -0.0008(12) 0.0003(13)
C20 0.0291(15) 0.0303(15) 0.0198(14) 0.0031(12) 0.0084(12) -0.0016(13)
C21 0.0057(12) 0.0394(16) 0.0266(15) -0.0020(13) -0.0029(11) -0.0027(12)
C22 0.0142(13) 0.0326(15) 0.0262(15) -0.0012(13) 0.0017(12) -0.0025(12)
C23 0.0174(13) 0.0387(16) 0.0237(14) -0.0059(13) -0.0171(12) 0.0078(12)
C24 0.0101(13) 0.0482(18) 0.0242(15) 0.0021(14) -0.0071(12) 0.0007(13)
C25 0.0198(13) 0.0194(13) 0.0268(14) -0.0074(11) 0.0170(11) -0.0026(11)
C26 0.0356(16) 0.0250(14) 0.0282(15) -0.0052(13) 0.0054(13) 0.0024(13)
C27 0.0391(17) 0.0234(14) 0.0212(15) 0.0032(12) -0.0035(13) 0.0016(13)
C28 0.0122(12) 0.0223(13) 0.0335(15) -0.0034(13) 0.0054(12) -0.0060(11)
O5 0.0251(11) 0.0416(12) 0.0454(14) 0.0222(11) -0.0017(11) -0.0029(10)
C29 0.042(2) 0.0306(18) 0.042(3) 0.0032(18) -0.0026(19) -0.0093(17)
C30 0.045(2) 0.033(2) 0.095(4) 0.015(2) -0.033(2) -0.0175(18)
C31 0.050(3) 0.042(3) 0.115(5) -0.017(3) -0.017(3) -0.016(2)
C32 0.066(3) 0.058(3) 0.168(5) 0.032(3) -0.022(3) 0.005(2)
C33 0.092(4) 0.049(3) 0.136(6) 0.029(3) -0.002(4) -0.005(3)
C34 0.098(5) 0.056(3) 0.142(6) 0.007(4) -0.028(5) 0.012(3)
C35 0.101(6) 0.073(3) 0.122(6) 0.055(4) 0.012(4) 0.038(4)
C36 0.108(8) 0.079(5) 0.274(14) -0.017(7) -0.019(8) 0.042(5)
C37 0.156(7) 0.123(7) 0.264(13) -0.001(8) -0.072(7) 0.084(5)
C38 0.372(15) 0.214(9) 0.081(9) -0.030(8) -0.002(11) -0.141(9)
O5A 0.0251(11) 0.0416(12) 0.0454(14) 0.0222(11) -0.0017(11) -0.0029(10)
C29A 0.042(2) 0.0306(18) 0.042(3) 0.0032(18) -0.0026(19) -0.0093(17)
C30A 0.045(2) 0.033(2) 0.095(4) 0.015(2) -0.033(2) -0.0175(18)
C31A 0.050(3) 0.042(3) 0.115(5) -0.017(3) -0.017(3) -0.016(2)
C32A 0.066(3) 0.058(3) 0.168(5) 0.032(3) -0.022(3) 0.005(2)
C33A 0.092(4) 0.049(3) 0.136(6) 0.029(3) -0.002(4) -0.005(3)
C34A 0.098(5) 0.056(3) 0.142(6) 0.007(4) -0.028(5) 0.012(3)
C35A 0.101(6) 0.073(3) 0.122(6) 0.055(4) 0.012(4) 0.038(4)
C36A 0.108(8) 0.079(5) 0.274(14) -0.017(7) -0.019(8) 0.042(5)
C37A 0.156(7) 0.123(7) 0.264(13) -0.001(8) -0.072(7) 0.084(5)
C38A 0.372(15) 0.214(9) 0.081(9) -0.030(8) -0.002(11) -0.141(9)
O6 0.0283(16) 0.0508(14) 0.0384(14) -0.0153(12) 0.0121(13) -0.0021(13)
C39 0.0309(18) 0.0240(17) 0.0361(17) -0.0085(14) 0.0107(15) 0.0072(15)
C40 0.135(5) 0.045(3) 0.078(3) -0.024(3) 0.050(3) -0.027(3)
C41 0.121(6) 0.127(6) 0.090(5) 0.033(4) 0.016(4) -0.039(5)
C42 0.106(6) 0.189(9) 0.087(6) -0.020(6) 0.030(5) 0.046(6)
C43 0.219(13) 0.128(6) 0.088(5) 0.029(5) 0.022(7) -0.042(8)
C44 0.139(8) 0.270(13) 0.073(6) 0.040(7) 0.004(6) 0.017(9)
C45 0.429(18) 0.070(5) 0.147(8) 0.024(5) -0.074(9) -0.039(8)
C46 0.55(3) 0.083(8) 0.259(16) 0.017(10) -0.118(17) 0.035(13)
C47 0.416(11) 0.386(12) 0.463(11) 0.326(9) 0.368(9) 0.323(8)
C48 0.56(2) 0.37(2) 0.375(15) -0.132(14) 0.257(15) 0.10(2)
O6A 0.0283(16) 0.0508(14) 0.0384(14) -0.0153(12) 0.0121(13) -0.0021(13)
C39A 0.0309(18) 0.0240(17) 0.0361(17) -0.0085(14) 0.0107(15) 0.0072(15)
C40A 0.135(5) 0.045(3) 0.078(3) -0.024(3) 0.050(3) -0.027(3)
C41A 0.121(6) 0.127(6) 0.090(5) 0.033(4) 0.016(4) -0.039(5)
C42A 0.106(6) 0.189(9) 0.087(6) -0.020(6) 0.030(5) 0.046(6)
C43A 0.219(13) 0.128(6) 0.088(5) 0.029(5) 0.022(7) -0.042(8)
C44A 0.139(8) 0.270(13) 0.073(6) 0.040(7) 0.004(6) 0.017(9)
C45A 0.429(18) 0.070(5) 0.147(8) 0.024(5) -0.074(9) -0.039(8)
C46A 0.55(3) 0.083(8) 0.259(16) 0.017(10) -0.118(17) 0.035(13)
C47A 0.416(11) 0.386(12) 0.463(11) 0.326(9) 0.368(9) 0.323(8)
C48A 0.56(2) 0.37(2) 0.375(15) -0.132(14) 0.257(15) 0.10(2)
O7 0.0425(14) 0.0636(15) 0.0489(14) -0.0197(12) 0.0074(12) 0.0126(12)
C49 0.0336(17) 0.0434(17) 0.0350(17) -0.0181(15) -0.0005(14) 0.0058(15)
C50 0.042(2) 0.049(2) 0.061(2) -0.0223(18) -0.0168(18) 0.0093(17)
C51 0.052(2) 0.045(2) 0.092(3) -0.035(2) -0.006(2) 0.0020(19)
C52 0.051(2) 0.059(2) 0.077(3) -0.025(2) -0.014(2) 0.0083(19)
C53 0.055(3) 0.064(3) 0.103(3) -0.028(3) 0.004(3) 0.004(2)
C54 0.062(3) 0.062(3) 0.092(3) -0.025(2) -0.004(3) -0.005(2)
C55 0.082(3) 0.056(3) 0.084(3) -0.011(2) 0.004(3) -0.011(2)
C56 0.087(3) 0.086(3) 0.084(3) -0.018(3) 0.014(3) -0.022(3)
C57 0.128(5) 0.069(3) 0.110(4) -0.019(3) 0.026(4) -0.036(3)
C58 0.233(7) 0.138(5) 0.067(4) -0.015(3) 0.030(4) -0.100(4)
O8 0.0421(17) 0.0475(13) 0.0213(12) 0.0050(11) -0.0130(12) 0.0226(13)
C59 0.0313(17) 0.0460(19) 0.0269(16) -0.0025(15) -0.0049(14) 0.0029(15)
C60 0.053(2) 0.0487(19) 0.0348(18) 0.0066(16) 0.0060(17) 0.0304(16)
C61 0.045(2) 0.047(2) 0.062(2) 0.004(2) 0.017(2) 0.011(2)
C62 0.063(3) 0.043(2) 0.0384(19) 0.0124(17) 0.020(2) 0.017(2)
C63 0.072(4) 0.056(2) 0.060(3) 0.011(2) 0.017(3) 0.037(2)
C64 0.089(4) 0.068(3) 0.077(3) 0.006(3) 0.026(3) 0.034(3)
C65 0.162(6) 0.105(4) 0.087(4) 0.013(3) 0.024(5) 0.097(4)
C66 0.170(7) 0.086(4) 0.146(7) -0.029(4) -0.011(6) 0.072(4)
C67 0.70(3) 0.125(7) 0.389(15) -0.137(8) 0.304(15) -0.106(12)
C68 0.93(2) 0.274(6) 0.084(6) -0.088(5) -0.130(9) 0.441(8)
O8A 0.0421(17) 0.0475(13) 0.0213(12) 0.0050(11) -0.0130(12) 0.0226(13)
C59A 0.0313(17) 0.0460(19) 0.0269(16) -0.0025(15) -0.0049(14) 0.0029(15)
C60A 0.053(2) 0.0487(19) 0.0348(18) 0.0066(16) 0.0060(17) 0.0304(16)
C61A 0.045(2) 0.047(2) 0.062(2) 0.004(2) 0.017(2) 0.011(2)
C62A 0.063(3) 0.043(2) 0.0384(19) 0.0124(17) 0.020(2) 0.017(2)
C63A 0.072(4) 0.056(2) 0.060(3) 0.011(2) 0.017(3) 0.037(2)
C64A 0.089(4) 0.068(3) 0.077(3) 0.006(3) 0.026(3) 0.034(3)
C65A 0.162(6) 0.105(4) 0.087(4) 0.013(3) 0.024(5) 0.097(4)
C66A 0.170(7) 0.086(4) 0.146(7) -0.029(4) -0.011(6) 0.072(4)
C67A 0.70(3) 0.125(7) 0.389(15) -0.137(8) 0.304(15) -0.106(12)
C68A 0.93(2) 0.274(6) 0.084(6) -0.088(5) -0.130(9) 0.441(8)
O9 0.152(7) 0.115(4) 0.077(4) -0.008(3) 0.016(4) 0.029(5)
O10 0.137(6) 0.099(4) 0.126(5) -0.030(4) -0.002(5) 0.023(4)
C69 0.103(3) 0.095(3) 0.095(3) 0.005(2) -0.003(2) 0.009(2)
C70 0.077(3) 0.074(2) 0.079(3) -0.001(2) 0.000(2) -0.005(2)
C71 0.143(3) 0.145(3) 0.147(3) 0.000(2) -0.001(2) 0.001(2)
C72 0.103(7) 0.102(6) 0.155(9) -0.035(6) -0.072(6) 0.045(5)
O9A 0.152(7) 0.115(4) 0.077(4) -0.008(3) 0.016(4) 0.029(5)
O10A 0.137(6) 0.099(4) 0.126(5) -0.030(4) -0.002(5) 0.023(4)
C69A 0.103(3) 0.095(3) 0.095(3) 0.005(2) -0.003(2) 0.009(2)
C70A 0.077(3) 0.074(2) 0.079(3) -0.001(2) 0.000(2) -0.005(2)
C71A 0.143(3) 0.145(3) 0.147(3) 0.000(2) -0.001(2) 0.001(2)
C72A 0.103(7) 0.102(6) 0.155(9) -0.035(6) -0.072(6) 0.045(5)
O9B 0.152(7) 0.115(4) 0.077(4) -0.008(3) 0.016(4) 0.029(5)
O10B 0.137(6) 0.099(4) 0.126(5) -0.030(4) -0.002(5) 0.023(4)
C69B 0.103(3) 0.095(3) 0.095(3) 0.005(2) -0.003(2) 0.009(2)
C70B 0.077(3) 0.074(2) 0.079(3) -0.001(2) 0.000(2) -0.005(2)
C71B 0.143(3) 0.145(3) 0.147(3) 0.000(2) -0.001(2) 0.001(2)
C72B 0.103(7) 0.102(6) 0.155(9) -0.035(6) -0.072(6) 0.045(5)
O11 0.062(3) 0.0218(17) 0.037(2) -0.004(2) -0.009(3) 0.000(2)
O12 0.107(5) 0.047(3) 0.040(3) -0.021(2) -0.008(3) -0.013(3)
C73 0.072(5) 0.047(4) 0.020(3) -0.011(3) -0.010(3) 0.001(4)
C74 0.050(3) 0.037(3) 0.049(3) 0.005(3) -0.007(3) -0.002(3)
C75 0.062(4) 0.041(3) 0.055(4) 0.000(3) -0.003(3) -0.012(3)
C76 0.072(4) 0.061(4) 0.067(4) 0.001(3) -0.005(3) 0.008(3)

loop_
_atom_type_symbol
_atom_type_description
_atom_type_scat_dispersion_real
_atom_type_scat_dispersion_imag
_atom_type_scat_source
C C 0.0033 0.0016 'International Tables Vol C Tables 4.2.6.8 and 6.1.1.4'
H H 0.0000 0.0000 'International Tables Vol C Tables 4.2.6.8 and 6.1.1.4'
O O 0.0106 0.0060 'International Tables Vol C Tables 4.2.6.8 and 6.1.1.4'

loop_
_geom_angle_atom_site_label_1
_geom_angle_atom_site_label_2
_geom_angle_atom_site_label_3
_geom_angle
C24 C1 C28 118.5(3)
C24 C1 C2 119.1(3)
C28 C1 C2 121.8(2)
C3 C2 C1 111.0(2)
C25 C3 C4 116.4(3)
C25 C3 C2 124.5(3)
C4 C3 C2 118.9(3)
C5 C4 C3 121.4(3)
C4 C5 C6 121.6(3)
C4 C5 C29A 117.4(3)
C6 C5 C29A 120.9(3)
C4 C5 C29 123.1(3)
C6 C5 C29 114.5(3)
C29A C5 C29 14.4(4)
C5 C6 C7 118.2(3)
C25 C7 C6 118.0(3)
C25 C7 C8 123.7(3)
C6 C7 C8 118.0(3)
C7 C8 C9 110.0(2)
C10 C9 C26 117.4(3)
C10 C9 C8 119.9(3)
C26 C9 C8 122.6(3)
C11 C10 C9 123.1(3)
C10 C11 C12 119.4(3)
C10 C11 C39 121.2(3)
C12 C11 C39 119.5(3)
C10 C11 C39A 127.4(4)
C12 C11 C39A 111.3(4)
C39 C11 C39A 15.7(3)
C11 C12 C13 119.9(3)
C26 C13 C12 120.1(3)
C26 C13 C14 119.5(3)
C12 C13 C14 120.3(3)
C13 C14 C15 109.8(2)
C16 C15 C27 119.5(3)
C16 C15 C14 118.6(3)
C27 C15 C14 121.7(3)
C15 C16 C17 120.3(3)
C18 C17 C16 119.1(3)
C18 C17 C49 119.5(3)
C16 C17 C49 121.4(3)
C19 C18 C17 121.6(3)
C18 C19 C27 118.5(3)
C18 C19 C20 120.0(3)
C27 C19 C20 121.2(3)
C21 C20 C19 110.2(2)
C28 C21 C22 119.4(3)
C28 C21 C20 121.8(3)
C22 C21 C20 118.3(3)
C23 C22 C21 120.1(3)
C22 C23 C24 118.3(3)
C22 C23 C59 122.5(3)
C24 C23 C59 118.9(3)
C22 C23 C59A 122.1(4)
C24 C23 C59A 118.9(4)
C59 C23 C59A 2.5(4)
C1 C24 C23 122.0(3)
C3 C25 C7 124.2(3)
C3 C25 O1 120.1(2)
C7 C25 O1 115.7(2)
O2 C26 C13 119.9(3)
O2 C26 C9 120.0(3)
C13 C26 C9 120.1(3)
O3 C27 C19 117.6(3)
O3 C27 C15 121.5(3)
C19 C27 C15 120.9(3)
C21 C28 O4 120.5(3)
C21 C28 C1 121.5(3)
O4 C28 C1 118.0(2)
O5 C29 C30 123.5(4)
O5 C29 C5 119.5(4)
C30 C29 C5 116.9(4)
C29 C30 C31 116.2(4)
C30 C31 C32 112.2(4)
C33 C32 C31 116.1(5)
C32 C33 C34 114.9(5)
C33 C34 C35 114.4(5)
C36 C35 C34 117.2(5)
C35 C36 C37 120.2(7)
C38 C37 C36 116.4(9)
O5A C29A C30A 116.6(6)
O5A C29A C5 123.0(6)
C30A C29A C5 117.5(5)
C31A C30A C29A 112.1(6)
C30A C31A C32A 115.8(6)
C33A C32A C31A 112.3(7)
C34A C33A C32A 116.0(8)
C33A C34A C35A 112.3(8)
C36A C35A C34A 116.9(9)
C35A C36A C37A 116.3(9)
C36A C37A C38A 106.6(10)
O6 C39 C11 121.1(3)
O6 C39 C40 118.5(4)
C11 C39 C40 120.4(3)
C41 C40 C39 113.3(5)
C40 C41 C42 103.0(5)
C43 C42 C41 110.3(6)
C44 C43 C42 113.8(6)
C43 C44 C45 114.6(8)
C44 C45 C46 114.7(7)
C47 C46 C45 114.2(7)
C46 C47 C48 117.9(8)
O6A C39A C40A 128.9(9)
O6A C39A C11 118.5(8)
C40A C39A C11 110.2(7)
C41A C40A C39A 113.7(8)
C40A C41A C42A 109.1(8)
C43A C42A C41A 112.3(8)
C44A C43A C42A 110.6(8)
C45A C44A C43A 115.9(9)
C46A C45A C44A 114.0(13)
C47A C46A C45A 117.2(9)
C46A C47A C48A 114.3(16)
O7 C49 C17 119.3(3)
O7 C49 C50 120.0(3)
C17 C49 C50 120.7(3)
C49 C50 C51 114.8(3)
C52 C51 C50 115.0(3)
C51 C52 C53 113.5(3)
C54 C53 C52 115.0(3)
C53 C54 C55 110.5(4)
C56 C55 C54 114.4(4)
C57 C56 C55 112.8(4)
C58 C57 C56 114.0(5)
O8 C59 C23 123.1(3)
O8 C59 C60 118.5(3)
C23 C59 C60 118.2(3)
C61 C60 C59 114.5(3)
C60 C61 C62 115.2(4)
C63 C62 C61 115.0(4)
C62 C63 C64 115.4(4)
C63 C64 C65 115.1(5)
C66 C65 C64 114.1(5)
C65 C66 C67 117.4(7)
C68 C67 C66 112.1(7)
O8A C59A C23 115.9(7)
O8A C59A C60A 121.3(7)
C23 C59A C60A 120.1(6)
C61A C60A C59A 114.2(7)
C60A C61A C62A 110.8(7)
C63A C62A C61A 111.8(7)
C64A C63A C62A 115.5(8)
C63A C64A C65A 117.3(8)
C66A C65A C64A 116.0(10)
C65A C66A C67A 116.0(9)
C66A C67A C68A 112.9(11)
C72 O9 C69 108.7(6)
C70 O10 C71 102.4(6)
O9 C69 C70 112.2(6)
O10 C70 C69 105.3(6)
O10 C71 C72 115.8(7)
O9 C72 C71 104.2(6)
C72A O9A C69A 101.4(9)
C70A O10A C71A 112.4(8)
O9A C69A C70A 104.1(8)
O10A C70A C69A 108.1(8)
O10A C71A C72A 119.2(8)
O9A C72A C71A 113.3(9)
C72B O9B C69B 109.8(8)
C71B O10B C70B 109.8(10)
O9B C69B C70B 107.6(9)
O10B C70B C69B 109.8(10)
O10B C71B C72B 106.5(8)
O9B C72B C71B 107.5(10)
C76 O11 C73 106.7(5)
C74 O12 C75 109.8(5)
O11 C73 C74 114.4(5)
O12 C74 C73 109.0(5)
O12 C75 C76 113.8(5)
O11 C76 C75 106.3(6)

loop_
_geom_bond_atom_site_label_1
_geom_bond_atom_site_label_2
_geom_bond_distance
O1 C25 1.400(3)
O2 C26 1.367(4)
O3 C27 1.378(4)
O4 C28 1.374(3)
C1 C24 1.346(4)
C1 C28 1.408(4)
C1 C2 1.539(4)
C2 C3 1.491(4)
C3 C25 1.378(4)
C3 C4 1.414(4)
C4 C5 1.363(5)
C5 C6 1.410(4)
C5 C29A 1.510(7)
C5 C29 1.516(5)
C6 C7 1.420(4)
C7 C25 1.393(4)
C7 C8 1.508(4)
C8 C9 1.510(4)
C9 C10 1.390(4)
C9 C26 1.406(4)
C10 C11 1.358(5)
C11 C12 1.373(4)
C11 C39 1.479(5)
C11 C39A 1.629(10)
C12 C13 1.404(4)
C13 C26 1.380(4)
C13 C14 1.512(4)
C14 C15 1.550(4)
C15 C16 1.376(4)
C15 C27 1.401(4)
C16 C17 1.402(4)
C17 C18 1.388(4)
C17 C49 1.475(4)
C18 C19 1.379(4)
C19 C27 1.393(4)
C19 C20 1.529(4)
C20 C21 1.525(4)
C21 C28 1.369(4)
C21 C22 1.396(4)
C22 C23 1.396(4)
C23 C24 1.416(4)
C23 C59 1.478(5)
C23 C59A 1.484(8)
O5 C29 1.201(5)
C29 C30 1.497(6)
C30 C31 1.519(6)
C31 C32 1.528(8)
C32 C33 1.517(7)
C33 C34 1.520(9)
C34 C35 1.521(7)
C35 C36 1.483(9)
C36 C37 1.496(8)
C37 C38 1.473(11)
O5A C29A 1.212(8)
C29A C30A 1.510(9)
C30A C31A 1.499(8)
C31A C32A 1.512(10)
C32A C33A 1.510(9)
C33A C34A 1.509(11)
C34A C35A 1.516(10)
C35A C36A 1.479(11)
C36A C37A 1.507(10)
C37A C38A 1.508(13)
O6 C39 1.210(5)
C39 C40 1.499(7)
C40 C41 1.488(7)
C41 C42 1.526(9)
C42 C43 1.489(9)
C43 C44 1.478(10)
C44 C45 1.500(9)
C45 C46 1.514(11)
C46 C47 1.479(10)
C47 C48 1.505(12)
O6A C39A 1.150(12)
C39A C40A 1.500(11)
C40A C41A 1.494(11)
C41A C42A 1.508(12)
C42A C43A 1.504(12)
C43A C44A 1.502(11)
C44A C45A 1.501(13)
C45A C46A 1.498(10)
C46A C47A 1.487(12)
C47A C48A 1.503(14)
O7 C49 1.248(4)
C49 C50 1.489(5)
C50 C51 1.528(5)
C51 C52 1.519(5)
C52 C53 1.523(5)
C53 C54 1.517(6)
C54 C55 1.525(5)
C55 C56 1.523(6)
C56 C57 1.522(6)
C57 C58 1.513(8)
O8 C59 1.225(4)
C59 C60 1.537(5)
C60 C61 1.493(6)
C61 C62 1.505(6)
C62 C63 1.501(6)
C63 C64 1.508(7)
C64 C65 1.522(7)
C65 C66 1.443(9)
C66 C67 1.507(9)
C67 C68 1.507(11)
O8A C59A 1.217(10)
C59A C60A 1.506(10)
C60A C61A 1.499(10)
C61A C62A 1.509(12)
C62A C63A 1.505(10)
C63A C64A 1.501(12)
C64A C65A 1.505(10)
C65A C66A 1.485(12)
C66A C67A 1.500(11)
C67A C68A 1.503(14)
O9 C72 1.408(9)
O9 C69 1.442(9)
O10 C70 1.387(9)
O10 C71 1.417(10)
C69 C70 1.460(9)
C71 C72 1.491(10)
O9A C72A 1.425(11)
O9A C69A 1.439(10)
O10A C70A 1.419(11)
O10A C71A 1.432(12)
C69A C70A 1.504(11)
C71A C72A 1.476(10)
O9B C72B 1.417(12)
O9B C69B 1.421(12)
O10B C71B 1.421(12)
O10B C70B 1.421(11)
C69B C70B 1.489(11)
C71B C72B 1.480(11)
O11 C76 1.413(8)
O11 C73 1.432(7)
O12 C74 1.419(8)
O12 C75 1.439(8)
C73 C74 1.479(7)
C75 C76 1.475(8)
